data_2212181
loop_
_publ_author_name
'Stein, Irena'
'Ruschewitz, Uwe'

_publ_section_title
;
 Poly[di-\m~3~-aqua-\m~4~-terephthalato-dicaesium]
;
_journal_coeditor_code HB2241
_journal_issue 2
_journal_name_full 'Acta Crystallographica Section E'
_journal_page_first m382
_journal_page_last m384
_journal_paper_doi 10.1107/S1600536806055954
_journal_volume 63
_journal_year 2007
_chemical_formula_iupac '[Cs2 (C8 H4 O4) (H2 O)2]'
_chemical_formula_moiety 'Cs2 C8 O6 H8'
_chemical_formula_sum 'C8 H8 Cs2 O6'
_chemical_formula_weight 465.96
_chemical_name_common 'Cesium terephthalate dihydrate'
_chemical_name_systematic
;
Poly[di-\m~3~-aqua-\m~4~-terephthalato-dicaesium]
;
_space_group_IT_number 14
_symmetry_cell_setting monoclinic
_symmetry_space_group_name_Hall '-P 2ybc'
_symmetry_space_group_name_H-M 'P 1 21/c 1'
_atom_sites_solution_hydrogens geom
_atom_sites_solution_primary direct
_atom_sites_solution_secondary difmap
_audit_creation_method SHELXL-97
_cell_angle_alpha 90.00
_cell_angle_beta 113.10(3)
_cell_angle_gamma 90.00
_cell_formula_units_Z 2
_cell_length_a 12.729(4)
_cell_length_b 4.1724(7)
_cell_length_c 12.498(4)
_cell_measurement_reflns_used 1491
_cell_measurement_temperature 295(2)
_cell_measurement_theta_max 28.05
_cell_measurement_theta_min 2.95
_cell_volume 610.6(3)
_computing_cell_refinement X-AREA
_computing_data_collection 'X-AREA (Stoe & Cie, 2001)'
_computing_data_reduction 'X-RED (Stoe & Cie, 2001)'
_computing_molecular_graphics 'DIAMOND (Brandenburg, 2006)'
_computing_publication_material SHELXL97
_computing_structure_refinement 'SHELXL97 (Sheldrick, 1997)'
_computing_structure_solution 'SIR92 (Altomare <i>et al.</i>,  1993)'
_diffrn_ambient_temperature 295(2)
_diffrn_measured_fraction_theta_full 0.960
_diffrn_measured_fraction_theta_max 0.960
_diffrn_measurement_device_type 'Stoe IPDS-I'
_diffrn_measurement_method \f
_diffrn_radiation_monochromator graphite
_diffrn_radiation_source 'fine-focus sealed tube'
_diffrn_radiation_type MoK\a
_diffrn_radiation_wavelength 0.71073
_diffrn_reflns_av_R_equivalents 0.0876
_diffrn_reflns_av_sigmaI/netI 0.0648
_diffrn_reflns_limit_h_max 16
_diffrn_reflns_limit_h_min -16
_diffrn_reflns_limit_k_max 5
_diffrn_reflns_limit_k_min -5
_diffrn_reflns_limit_l_max 16
_diffrn_reflns_limit_l_min -16
_diffrn_reflns_number 6555
_diffrn_reflns_theta_full 28.04
_diffrn_reflns_theta_max 28.04
_diffrn_reflns_theta_min 3.28
_diffrn_standards_decay_% 0
_diffrn_standards_interval_time 0
_diffrn_standards_number 0
_exptl_absorpt_coefficient_mu 5.979
_exptl_absorpt_correction_T_max 0.6371
_exptl_absorpt_correction_T_min 0.2702
_exptl_absorpt_correction_type numerical
_exptl_absorpt_process_details
;
(X-RED; Stoe & Cie, 2001); crystal shape optimized by X-SHAPE (Stoe &
Cie,
1999)
;
_exptl_crystal_colour colourless
_exptl_crystal_density_diffrn 2.535
_exptl_crystal_density_method 'not measured'
_exptl_crystal_description plate
_exptl_crystal_F_000 428
_exptl_crystal_size_max 0.4
_exptl_crystal_size_mid 0.3
_exptl_crystal_size_min 0.07
_refine_diff_density_max 0.821
_refine_diff_density_min -1.378
_refine_ls_extinction_coef 0.0130(10)
_refine_ls_extinction_expression Fc^*^=kFc[1+0.001xFc^2^\l^3^/sin(2\q)]^-1/4^
_refine_ls_extinction_method SHELXL97
_refine_ls_goodness_of_fit_ref 0.963
_refine_ls_hydrogen_treatment mixed
_refine_ls_matrix_type full
_refine_ls_number_parameters 84
_refine_ls_number_reflns 1431
_refine_ls_number_restraints 2
_refine_ls_restrained_S_all 0.962
_refine_ls_R_factor_all 0.0506
_refine_ls_R_factor_gt 0.0326
_refine_ls_shift/su_max 0.000
_refine_ls_shift/su_mean 0.000
_refine_ls_structure_factor_coef Fsqd
_refine_ls_weighting_details 'calc w=1/[\s^2^(Fo^2^)+(0.0457P)^2^] where P=(Fo^2^+2Fc^2^)/3'
_refine_ls_weighting_scheme calc
_refine_ls_wR_factor_gt 0.0748
_refine_ls_wR_factor_ref 0.0820
_reflns_number_gt 1088
_reflns_number_total 1431
_reflns_threshold_expression I>2\s(I)
_cod_data_source_file hb2241.cif
_cod_data_source_block I
_cod_depositor_comments
;

2019-10-30
Z value and formula fixed to values more according to usual
chemical conventions.                 miguel
;
_cod_original_formula_weight 232.98
_cod_original_formula_moiety 'Cs1 C4 O3 H4'
_cod_original_formula_units_Z 4
_cod_original_sg_symbol_H-M 'P 21/c'
_cod_original_formula_sum 'C4 H4 Cs1 O3'
_cod_database_code 2212181
_cod_database_fobs_code 2212181

loop_
_symmetry_equiv_pos_as_xyz
'x, y, z'
'-x, y+1/2, -z+1/2'
'-x, -y, -z'
'x, -y-1/2, z-1/2'

loop_
_atom_site_type_symbol
_atom_site_label
_atom_site_fract_x
_atom_site_fract_y
_atom_site_fract_z
_atom_site_U_iso_or_equiv
_atom_site_adp_type
_atom_site_calc_flag
_atom_site_refinement_flags
_atom_site_occupancy
Cs Cs1 0.65809(3) 0.28904(8) 0.18665(3) 0.03645(18) Uani d . 1
O O1 0.7620(4) 0.7105(11) 0.5820(4) 0.0471(11) Uani d . 1
O O2 0.7060(3) 0.8080(10) 0.3922(4) 0.0415(10) Uani d . 1
O O3 0.4483(3) 0.7666(11) 0.0997(4) 0.0430(10) Uani d D 1
C C1 0.7794(4) 0.7193(12) 0.4908(4) 0.0260(10) Uani d . 1
C C2 0.8939(4) 0.6101(12) 0.4958(4) 0.0252(10) Uani d . 1
C C3 0.9687(4) 0.4512(13) 0.5931(4) 0.0300(11) Uani d . 1
H H3 0.9480 0.4152 0.6556 0.031(14) Uiso calc R 1
C C4 0.9259(4) 0.6551(14) 0.4010(4) 0.0307(11) Uani d . 1
H H4 0.8761 0.7566 0.3340 0.05(2) Uiso calc R 1
H H1 0.390(6) 0.607(17) 0.083(7) 0.08(3) Uiso d D 1
H H2 0.384(6) 0.91(2) 0.070(8) 0.10(3) Uiso d D 1

loop_
_atom_site_aniso_label
_atom_site_aniso_U_11
_atom_site_aniso_U_22
_atom_site_aniso_U_33
_atom_site_aniso_U_12
_atom_site_aniso_U_13
_atom_site_aniso_U_23
Cs1 0.0409(2) 0.0352(3) 0.0373(2) 0.00108(16) 0.01964(15) 0.00273(14)
O1 0.042(2) 0.058(3) 0.055(3) 0.0177(19) 0.034(2) 0.0131(19)
O2 0.0263(18) 0.052(3) 0.043(2) 0.0125(17) 0.0101(17) -0.0001(18)
O3 0.0257(19) 0.048(3) 0.055(2) -0.0010(17) 0.0149(18) 0.0045(19)
C1 0.023(2) 0.025(3) 0.035(2) 0.0000(18) 0.0166(19) -0.0024(19)
C2 0.021(2) 0.022(3) 0.033(2) -0.0012(18) 0.012(2) -0.0019(18)
C3 0.026(3) 0.041(3) 0.028(2) 0.003(2) 0.015(2) 0.004(2)
C4 0.022(2) 0.041(3) 0.027(2) 0.005(2) 0.0077(19) 0.008(2)

loop_
_atom_type_symbol
_atom_type_description
_atom_type_scat_dispersion_real
_atom_type_scat_dispersion_imag
_atom_type_scat_source
C C 0.0033 0.0016 'International Tables Vol C Tables 4.2.6.8 and 6.1.1.4'
H H 0.0000 0.0000 'International Tables Vol C Tables 4.2.6.8 and 6.1.1.4'
Cs Cs -0.3680 2.1192 'International Tables Vol C Tables 4.2.6.8 and 6.1.1.4'
O O 0.0106 0.0060 'International Tables Vol C Tables 4.2.6.8 and 6.1.1.4'

loop_
_geom_angle_atom_site_label_1
_geom_angle_atom_site_label_2
_geom_angle_atom_site_label_3
_geom_angle_site_symmetry_1
_geom_angle_site_symmetry_3
_geom_angle
O1 Cs1 O1 4_565 4_575 87.09(10)
O1 Cs1 O2 4_565 1_545 86.30(12)
O1 Cs1 O2 4_575 1_545 145.08(12)
O1 Cs1 O3 4_565 . 137.60(13)
O1 Cs1 O3 4_575 . 82.55(12)
O2 Cs1 O3 1_545 . 123.58(11)
O1 Cs1 O2 4_565 . 145.81(11)
O1 Cs1 O2 4_575 . 84.43(11)
O2 Cs1 O2 1_545 . 82.06(10)
O3 Cs1 O2 . . 73.82(11)
O1 Cs1 O3 4_565 1_545 80.59(11)
O1 Cs1 O3 4_575 1_545 138.65(12)
O2 Cs1 O3 1_545 1_545 73.55(11)
O3 Cs1 O3 . 1_545 80.62(10)
O2 Cs1 O3 . 1_545 125.70(11)
O1 Cs1 O3 4_565 3_665 62.99(12)
O1 Cs1 O3 4_575 3_665 69.09(11)
O2 Cs1 O3 1_545 3_665 135.30(11)
O3 Cs1 O3 . 3_665 74.93(13)
O2 Cs1 O3 . 3_665 141.14(11)
O3 Cs1 O3 1_545 3_665 70.14(13)
O1 Cs1 O3 4_565 2_645 133.57(11)
O1 Cs1 O3 4_575 2_645 136.56(11)
O2 Cs1 O3 1_545 2_645 49.71(10)
O3 Cs1 O3 . 2_645 75.35(12)
O2 Cs1 O3 . 2_645 53.80(11)
O3 Cs1 O3 1_545 2_645 73.84(12)
O3 Cs1 O3 3_665 2_645 136.19(13)
O1 Cs1 C4 4_565 . 99.26(12)
O1 Cs1 C4 4_575 . 66.29(12)
O2 Cs1 C4 1_545 . 81.04(11)
O3 Cs1 C4 . . 113.49(12)
O2 Cs1 C4 . . 47.25(11)
O3 Cs1 C4 1_545 . 154.56(11)
O3 Cs1 C4 3_665 . 132.59(11)
O3 Cs1 C4 2_645 . 88.90(11)
O1 Cs1 Cs1 4_565 1_545 46.48(8)
O1 Cs1 Cs1 4_575 1_545 133.57(8)
O2 Cs1 Cs1 1_545 1_545 50.05(8)
O3 Cs1 Cs1 . 1_545 129.04(8)
O2 Cs1 Cs1 . 1_545 132.11(8)
O3 Cs1 Cs1 1_545 1_545 48.42(8)
O3 Cs1 Cs1 3_665 1_545 85.97(8)
O3 Cs1 Cs1 2_645 1_545 88.44(7)
C4 Cs1 Cs1 . 1_545 114.13(8)
O1 Cs1 Cs1 4_565 1_565 133.52(8)
O1 Cs1 Cs1 4_575 1_565 46.43(8)
O2 Cs1 Cs1 1_545 1_565 129.95(8)
O3 Cs1 Cs1 . 1_565 50.96(8)
O2 Cs1 Cs1 . 1_565 47.89(8)
O3 Cs1 Cs1 1_545 1_565 131.58(8)
O3 Cs1 Cs1 3_665 1_565 94.03(8)
O3 Cs1 Cs1 2_645 1_565 91.56(7)
C4 Cs1 Cs1 . 1_565 65.87(8)
Cs1 Cs1 Cs1 1_545 1_565 180.000(11)
O1 Cs1 Cs1 4_565 3_665 99.38(9)
O1 Cs1 Cs1 4_575 3_665 71.97(9)
O2 Cs1 Cs1 1_545 3_665 142.95(8)
O3 Cs1 Cs1 . 3_665 38.40(9)
O2 Cs1 Cs1 . 3_665 109.22(7)
O3 Cs1 Cs1 1_545 3_665 71.40(8)
O3 Cs1 Cs1 3_665 3_665 36.53(8)
O3 Cs1 Cs1 2_645 3_665 107.95(8)
C4 Cs1 Cs1 . 3_665 132.92(9)
Cs1 Cs1 Cs1 1_545 3_665 110.065(12)
Cs1 Cs1 Cs1 1_565 3_665 69.935(12)
O1 Cs1 H1 4_565 . 130.3(12)
O1 Cs1 H1 4_575 . 96.3(9)
O2 Cs1 H1 1_545 . 113.9(11)
O3 Cs1 H1 . . 16.2(7)
O2 Cs1 H1 . . 83.6(11)
O3 Cs1 H1 1_545 . 64.5(7)
O3 Cs1 H1 3_665 . 72.1(13)
O3 Cs1 H1 2_645 . 70.3(13)
C4 Cs1 H1 . . 127.5(10)
Cs1 Cs1 H1 1_545 . 112.9(7)
Cs1 Cs1 H1 1_565 . 67.1(7)
Cs1 Cs1 H1 3_665 . 37.9(13)
C1 O1 Cs1 . 4_566 133.0(4)
C1 O1 Cs1 . 4_576 129.8(3)
Cs1 O1 Cs1 4_566 4_576 87.09(10)
C1 O2 Cs1 . 1_565 144.5(3)
C1 O2 Cs1 . . 114.4(3)
Cs1 O2 Cs1 1_565 . 82.06(10)
Cs1 O3 Cs1 . 1_565 80.62(10)
Cs1 O3 Cs1 . 3_665 105.07(13)
Cs1 O3 Cs1 1_565 3_665 109.86(13)
Cs1 O3 Cs1 . 2_655 106.70(13)
Cs1 O3 Cs1 1_565 2_655 104.01(13)
Cs1 O3 Cs1 3_665 2_655 136.51(13)
Cs1 O3 H1 . . 97(6)
Cs1 O3 H1 1_565 . 174(5)
Cs1 O3 H1 3_665 . 76(5)
Cs1 O3 H1 2_655 . 71(5)
Cs1 O3 H2 . . 177(6)
Cs1 O3 H2 1_565 . 100(7)
Cs1 O3 H2 3_665 . 72(6)
Cs1 O3 H2 2_655 . 76(6)
H1 O3 H2 . . 83(9)
O1 C1 O2 . . 124.7(5)
O1 C1 C2 . . 118.1(4)
O2 C1 C2 . . 117.2(4)
C3 C2 C4 . . 118.4(4)
C3 C2 C1 . . 120.2(4)
C4 C2 C1 . . 121.3(4)
C2 C3 C4 . 3_766 121.2(4)
C2 C3 H3 . . 119.4
C4 C3 H3 3_766 . 119.4
C3 C4 C2 3_766 . 120.4(4)
C3 C4 Cs1 3_766 . 119.9(4)
C2 C4 Cs1 . . 93.7(3)
C3 C4 H4 3_766 . 119.8
C2 C4 H4 . . 119.8
Cs1 C4 H4 . . 55.5

loop_
_geom_bond_atom_site_label_1
_geom_bond_atom_site_label_2
_geom_bond_site_symmetry_2
_geom_bond_distance
_geom_bond_publ_flag
Cs1 O1 4_565 3.027(4) y
Cs1 O1 4_575 3.030(4) y
Cs1 O2 1_545 3.125(4) y
Cs1 O3 . 3.163(4) y
Cs1 O2 . 3.229(4) y
Cs1 O3 1_545 3.285(4) y
Cs1 O3 3_665 3.301(5) y
Cs1 O3 2_645 3.436(5) y
Cs1 Cs1 1_545 4.1724(7) ?
Cs1 Cs1 1_565 4.1724(7) ?
Cs1 Cs1 3_665 5.131(2) ?
O1 C1 . 1.244(6) y
O2 C1 . 1.275(7) y
O3 H1 . 0.96(2) ?
O3 H2 . 0.96(2) ?
C1 C2 . 1.505(6) y
C2 C3 . 1.385(7) y
C2 C4 . 1.408(7) y
C3 C4 3_766 1.387(7) y
C3 H3 . 0.9300 ?
C4 H4 . 0.9300 ?

loop_
_geom_hbond_atom_site_label_D
_geom_hbond_atom_site_label_H
_geom_hbond_atom_site_label_A
_geom_hbond_site_symmetry_A
_geom_hbond_distance_DH
_geom_hbond_distance_HA
_geom_hbond_distance_DA
_geom_hbond_angle_DHA
O3 H1 O2 2_645 0.96(2) 1.85(3) 2.772(6) 160(7)
O3 H2 O2 2_655 0.96(2) 2.18(6) 3.021(6) 146(8)
O3 H2 O1 2_655 0.96(2) 2.42(4) 3.314(7) 155(8)
